data_2233654
loop_
_publ_author_name
'Jasinski, Jerry P.'
'Golen, James A.'
'Nayak, Prakash S.'
'Narayana, B.'
'Yathirajan, H. S.'

_publ_section_title
;
 (2<i>E</i>)-1-(3,4-Dichlorophenyl)-3-(2-hydroxyphenyl)prop-2-en-1-one
;
_journal_coeditor_code VM2148
_journal_issue 2
_journal_name_full 'Acta Crystallographica Section E'
_journal_page_first o366
_journal_paper_doi 10.1107/S1600536812000505
_journal_volume 68
_journal_year 2012
_chemical_formula_iupac 'C15 H10 Cl2 O2'
_chemical_formula_moiety 'C15 H10 Cl2 O2'
_chemical_formula_sum 'C15 H10 Cl2 O2'
_chemical_formula_weight 293.13
_chemical_name_systematic
;
(2<i>E</i>)-1-(3,4-Dichlorophenyl)-3-(2-hydroxyphenyl)prop-2-en-1-one
;
_space_group_IT_number 2
_symmetry_cell_setting triclinic
_symmetry_space_group_name_Hall '-P 1'
_symmetry_space_group_name_H-M 'P -1'
_atom_sites_solution_hydrogens geom
_atom_sites_solution_primary direct
_atom_sites_solution_secondary difmap
_cell_angle_alpha 92.367(7)
_cell_angle_beta 102.946(8)
_cell_angle_gamma 109.011(8)
_cell_formula_units_Z 2
_cell_length_a 7.2551(6)
_cell_length_b 7.8351(7)
_cell_length_c 12.8049(11)
_cell_measurement_reflns_used 1666
_cell_measurement_temperature 173(2)
_cell_measurement_theta_max 30.01
_cell_measurement_theta_min 3.06
_cell_volume 665.51(11)
_computing_cell_refinement '<i>CrysAlis PRO</i> (Oxford Diffraction, 2010)'
_computing_data_collection '<i>CrysAlis PRO</i> (Oxford Diffraction, 2010)'
_computing_data_reduction '<i>CrysAlis RED</i> (Oxford Diffraction, 2010)'
_computing_molecular_graphics '<i>SHELXTL</i> (Sheldrick, 2008)'
_computing_publication_material '<i>SHELXTL</i> (Sheldrick, 2008)'
_computing_structure_refinement '<i>SHELXL97</i> (Sheldrick, 2008)'
_computing_structure_solution '<i>SHELXS97</i> (Sheldrick, 2008)'
_diffrn_ambient_temperature 173(2)
_diffrn_detector_area_resol_mean 16.1500
_diffrn_measured_fraction_theta_full 0.997
_diffrn_measured_fraction_theta_max 0.997
_diffrn_measurement_device_type 'Oxford Diffraction Xcalibur Eos Gemini'
_diffrn_measurement_method '\w scans'
_diffrn_radiation_monochromator graphite
_diffrn_radiation_source 'Enhance (Mo) X-ray Source'
_diffrn_radiation_type MoK\a
_diffrn_radiation_wavelength 0.71073
_diffrn_reflns_av_R_equivalents 0.0178
_diffrn_reflns_av_sigmaI/netI 0.0287
_diffrn_reflns_limit_h_max 9
_diffrn_reflns_limit_h_min -9
_diffrn_reflns_limit_k_max 10
_diffrn_reflns_limit_k_min -9
_diffrn_reflns_limit_l_max 16
_diffrn_reflns_limit_l_min -16
_diffrn_reflns_number 5430
_diffrn_reflns_theta_full 25.00
_diffrn_reflns_theta_max 27.88
_diffrn_reflns_theta_min 3.29
_exptl_absorpt_coefficient_mu 0.481
_exptl_absorpt_correction_T_max 0.9717
_exptl_absorpt_correction_T_min 0.8536
_exptl_absorpt_correction_type multi-scan
_exptl_absorpt_process_details
;
(CrysAlis RED; Oxford Diffraction, 2010)
;
_exptl_crystal_colour 'pale yellow'
_exptl_crystal_density_diffrn 1.463
_exptl_crystal_density_method 'not measured'
_exptl_crystal_description plate
_exptl_crystal_F_000 300
_exptl_crystal_size_max 0.34
_exptl_crystal_size_mid 0.15
_exptl_crystal_size_min 0.06
_refine_diff_density_max 0.298
_refine_diff_density_min -0.256
_refine_ls_extinction_method none
_refine_ls_goodness_of_fit_ref 1.009
_refine_ls_hydrogen_treatment mixed
_refine_ls_matrix_type full
_refine_ls_number_parameters 175
_refine_ls_number_reflns 3174
_refine_ls_number_restraints 1
_refine_ls_restrained_S_all 1.009
_refine_ls_R_factor_all 0.0587
_refine_ls_R_factor_gt 0.0414
_refine_ls_shift/su_max 0.000
_refine_ls_shift/su_mean 0.000
_refine_ls_structure_factor_coef Fsqd
_refine_ls_weighting_details 'calc w=1/[\s^2^(Fo^2^)+(0.0532P)^2^+0.1793P] where P=(Fo^2^+2Fc^2^)/3'
_refine_ls_weighting_scheme calc
_refine_ls_wR_factor_gt 0.1030
_refine_ls_wR_factor_ref 0.1146
_reflns_number_gt 2417
_reflns_number_total 3174
_reflns_threshold_expression I>2sigma(I)
_cod_data_source_file vm2148.cif
_cod_data_source_block I
_cod_original_cell_volume 665.51(10)
_cod_database_code 2233654
_cod_database_fobs_code 2233654

loop_
_symmetry_equiv_pos_as_xyz
'x, y, z'
'-x, -y, -z'

loop_
_atom_site_type_symbol
_atom_site_label
_atom_site_fract_x
_atom_site_fract_y
_atom_site_fract_z
_atom_site_U_iso_or_equiv
_atom_site_adp_type
_atom_site_calc_flag
_atom_site_refinement_flags
_atom_site_occupancy
_atom_site_symmetry_multiplicity
Cl Cl1 0.23632(10) 1.23387(8) 0.22164(5) 0.0692(2) Uani d . 1 1
Cl Cl2 0.34479(10) 0.94069(9) 0.09406(4) 0.0681(2) Uani d . 1 1
O O1 0.2056(2) 0.98170(17) 0.58884(10) 0.0528(4) Uani d . 1 1
O O2 0.2367(2) 0.33480(17) 0.62755(10) 0.0467(3) Uani d D 1 1
H H2O 0.232(3) 0.227(2) 0.6153(17) 0.056 Uiso d D 1 1
C C1 0.2381(3) 1.0221(2) 0.38083(14) 0.0390(4) Uani d . 1 1
H H1A 0.2107 1.1106 0.4190 0.047 Uiso calc R 1 1
C C2 0.2633(3) 1.0443(2) 0.27863(15) 0.0419(4) Uani d . 1 1
C C3 0.3060(3) 0.9139(3) 0.22129(14) 0.0432(4) Uani d . 1 1
C C4 0.3205(3) 0.7606(3) 0.26707(15) 0.0459(4) Uani d . 1 1
H H4A 0.3489 0.6729 0.2288 0.055 Uiso calc R 1 1
C C5 0.2930(3) 0.7374(2) 0.36929(14) 0.0410(4) Uani d . 1 1
H H5A 0.3012 0.6332 0.3992 0.049 Uiso calc R 1 1
C C6 0.2531(3) 0.8688(2) 0.42820(13) 0.0344(3) Uani d . 1 1
C C7 0.2250(3) 0.8537(2) 0.53956(14) 0.0363(4) Uani d . 1 1
C C8 0.2227(3) 0.6882(2) 0.58971(13) 0.0374(4) Uani d . 1 1
H H8A 0.2293 0.5889 0.5503 0.045 Uiso calc R 1 1
C C9 0.2112(3) 0.6809(2) 0.69169(14) 0.0386(4) Uani d . 1 1
H H9A 0.1997 0.7842 0.7240 0.046 Uiso calc R 1 1
C C10 0.2133(3) 0.5400(2) 0.76114(13) 0.0368(4) Uani d . 1 1
C C11 0.2267(3) 0.3713(2) 0.73036(13) 0.0360(4) Uani d . 1 1
C C12 0.2295(3) 0.2466(3) 0.80426(15) 0.0465(4) Uani d . 1 1
H H12A 0.2381 0.1349 0.7833 0.056 Uiso calc R 1 1
C C13 0.2196(4) 0.2864(3) 0.90771(16) 0.0578(5) Uani d . 1 1
H H13A 0.2220 0.2019 0.9565 0.069 Uiso calc R 1 1
C C14 0.2061(4) 0.4516(3) 0.93985(16) 0.0593(6) Uani d . 1 1
H H14A 0.1996 0.4787 1.0100 0.071 Uiso calc R 1 1
C C15 0.2024(3) 0.5748(3) 0.86740(15) 0.0506(5) Uani d . 1 1
H H15A 0.1923 0.6853 0.8894 0.061 Uiso calc R 1 1

loop_
_atom_site_aniso_label
_atom_site_aniso_U_11
_atom_site_aniso_U_22
_atom_site_aniso_U_33
_atom_site_aniso_U_12
_atom_site_aniso_U_13
_atom_site_aniso_U_23
Cl1 0.1015(5) 0.0632(4) 0.0687(4) 0.0485(3) 0.0365(3) 0.0383(3)
Cl2 0.0983(5) 0.0790(4) 0.0432(3) 0.0402(4) 0.0328(3) 0.0210(3)
O1 0.0915(11) 0.0354(7) 0.0465(7) 0.0342(7) 0.0276(7) 0.0082(6)
O2 0.0787(9) 0.0325(6) 0.0424(7) 0.0290(7) 0.0265(7) 0.0083(5)
C1 0.0470(10) 0.0319(8) 0.0425(9) 0.0168(7) 0.0144(8) 0.0071(7)
C2 0.0458(10) 0.0374(9) 0.0463(10) 0.0174(8) 0.0124(8) 0.0157(8)
C3 0.0481(10) 0.0473(10) 0.0360(9) 0.0161(9) 0.0139(8) 0.0095(8)
C4 0.0577(11) 0.0426(10) 0.0434(10) 0.0216(9) 0.0186(9) 0.0037(8)
C5 0.0536(11) 0.0330(8) 0.0415(9) 0.0189(8) 0.0153(8) 0.0072(7)
C6 0.0388(9) 0.0281(8) 0.0370(8) 0.0121(7) 0.0098(7) 0.0048(6)
C7 0.0440(9) 0.0277(8) 0.0390(9) 0.0139(7) 0.0118(7) 0.0038(7)
C8 0.0511(10) 0.0261(8) 0.0384(9) 0.0158(7) 0.0142(8) 0.0037(7)
C9 0.0514(10) 0.0286(8) 0.0380(9) 0.0162(7) 0.0123(8) 0.0010(7)
C10 0.0446(9) 0.0329(8) 0.0338(8) 0.0143(7) 0.0102(7) 0.0039(7)
C11 0.0423(9) 0.0323(8) 0.0359(8) 0.0145(7) 0.0121(7) 0.0050(7)
C12 0.0612(12) 0.0397(9) 0.0470(10) 0.0247(9) 0.0177(9) 0.0135(8)
C13 0.0765(14) 0.0579(12) 0.0472(11) 0.0302(11) 0.0180(10) 0.0249(10)
C14 0.0867(16) 0.0629(13) 0.0332(9) 0.0297(12) 0.0182(10) 0.0101(9)
C15 0.0771(14) 0.0440(10) 0.0370(9) 0.0270(10) 0.0180(9) 0.0025(8)

loop_
_atom_type_symbol
_atom_type_description
_atom_type_scat_dispersion_real
_atom_type_scat_dispersion_imag
_atom_type_scat_source
C C 0.0033 0.0016 'International Tables Vol C Tables 4.2.6.8 and 6.1.1.4'
H H 0.0000 0.0000 'International Tables Vol C Tables 4.2.6.8 and 6.1.1.4'
O O 0.0106 0.0060 'International Tables Vol C Tables 4.2.6.8 and 6.1.1.4'
Cl Cl 0.1484 0.1585 'International Tables Vol C Tables 4.2.6.8 and 6.1.1.4'

loop_
_geom_angle_atom_site_label_1
_geom_angle_atom_site_label_2
_geom_angle_atom_site_label_3
_geom_angle
C11 O2 H2O 110.9(15)
C2 C1 C6 120.90(16)
C2 C1 H1A 119.6
C6 C1 H1A 119.6
C1 C2 C3 120.06(16)
C1 C2 Cl1 119.25(14)
C3 C2 Cl1 120.68(14)
C4 C3 C2 119.71(16)
C4 C3 Cl2 119.09(14)
C2 C3 Cl2 121.19(14)
C5 C4 C3 120.17(16)
C5 C4 H4A 119.9
C3 C4 H4A 119.9
C4 C5 C6 120.58(16)
C4 C5 H5A 119.7
C6 C5 H5A 119.7
C1 C6 C5 118.56(15)
C1 C6 C7 118.09(14)
C5 C6 C7 123.35(14)
O1 C7 C8 120.65(15)
O1 C7 C6 119.13(14)
C8 C7 C6 120.22(14)
C9 C8 C7 119.71(15)
C9 C8 H8A 120.1
C7 C8 H8A 120.1
C8 C9 C10 131.19(15)
C8 C9 H9A 114.4
C10 C9 H9A 114.4
C15 C10 C11 117.39(16)
C15 C10 C9 117.66(15)
C11 C10 C9 124.96(15)
O2 C11 C12 121.68(15)
O2 C11 C10 118.26(14)
C12 C11 C10 120.06(15)
C13 C12 C11 120.70(17)
C13 C12 H12A 119.7
C11 C12 H12A 119.7
C12 C13 C14 120.29(18)
C12 C13 H13A 119.9
C14 C13 H13A 119.9
C15 C14 C13 119.36(18)
C15 C14 H14A 120.3
C13 C14 H14A 120.3
C14 C15 C10 122.21(18)
C14 C15 H15A 118.9
C10 C15 H15A 118.9

loop_
_geom_bond_atom_site_label_1
_geom_bond_atom_site_label_2
_geom_bond_distance
Cl1 C2 1.7294(17)
Cl2 C3 1.7241(18)
O1 C7 1.226(2)
O2 C11 1.358(2)
O2 H2O 0.842(16)
C1 C2 1.372(2)
C1 C6 1.392(2)
C1 H1A 0.9300
C2 C3 1.388(3)
C3 C4 1.382(3)
C4 C5 1.378(2)
C4 H4A 0.9300
C5 C6 1.393(2)
C5 H5A 0.9300
C6 C7 1.489(2)
C7 C8 1.467(2)
C8 C9 1.330(2)
C8 H8A 0.9300
C9 C10 1.448(2)
C9 H9A 0.9300
C10 C15 1.401(2)
C10 C11 1.404(2)
C11 C12 1.390(2)
C12 C13 1.371(3)
C12 H12A 0.9300
C13 C14 1.382(3)
C13 H13A 0.9300
C14 C15 1.369(3)
C14 H14A 0.9300
C15 H15A 0.9300

loop_
_geom_hbond_atom_site_label_D
_geom_hbond_atom_site_label_H
_geom_hbond_atom_site_label_A
_geom_hbond_site_symmetry_A
_geom_hbond_distance_DH
_geom_hbond_distance_HA
_geom_hbond_distance_DA
_geom_hbond_angle_DHA
O2 H2O O1 1_545 0.842(16) 1.876(16) 2.7168(17) 176(2)

loop_
_geom_torsion_atom_site_label_1
_geom_torsion_atom_site_label_2
_geom_torsion_atom_site_label_3
_geom_torsion_atom_site_label_4
_geom_torsion
C6 C1 C2 C3 -0.6(3)
C6 C1 C2 Cl1 178.20(14)
C1 C2 C3 C4 0.8(3)
Cl1 C2 C3 C4 -177.92(15)
C1 C2 C3 Cl2 -178.34(14)
Cl1 C2 C3 Cl2 2.9(2)
C2 C3 C4 C5 -0.1(3)
Cl2 C3 C4 C5 179.07(15)
C3 C4 C5 C6 -0.9(3)
C2 C1 C6 C5 -0.4(3)
C2 C1 C6 C7 179.74(17)
C4 C5 C6 C1 1.1(3)
C4 C5 C6 C7 -179.04(17)
C1 C6 C7 O1 -5.7(3)
C5 C6 C7 O1 174.48(18)
C1 C6 C7 C8 174.96(16)
C5 C6 C7 C8 -4.9(3)
O1 C7 C8 C9 -3.9(3)
C6 C7 C8 C9 175.47(17)
C7 C8 C9 C10 -177.56(18)
C8 C9 C10 C15 178.7(2)
C8 C9 C10 C11 -0.9(3)
C15 C10 C11 O2 179.76(17)
C9 C10 C11 O2 -0.6(3)
C15 C10 C11 C12 -0.2(3)
C9 C10 C11 C12 179.39(18)
O2 C11 C12 C13 179.89(18)
C10 C11 C12 C13 -0.1(3)
C11 C12 C13 C14 0.2(3)
C12 C13 C14 C15 0.1(4)
C13 C14 C15 C10 -0.5(4)
C11 C10 C15 C14 0.5(3)
C9 C10 C15 C14 -179.1(2)

loop_
_cod_related_entry_id
_cod_related_entry_database
_cod_related_entry_code
1 ChemSpider 22825566
